data_7711257
loop_
_publ_author_name
'Xie, Yu-Xin'
'Yuan, Guo-Jun'
'Miao, Ji-Bin'
'Luan, Ye-Ting'
'Li, Li'
'Chen, Hong'
'Ren, Xiaoming'

_publ_section_title
;
 Two-step thermotropic phase transition and dielectric relaxation in 1D
 supramolecular lead iodide perovskite [NH4@18-crown ether]PbI3
;
_journal_name_full 'Dalton Transactions'
_journal_paper_doi 10.1039/D2DT02621J
_journal_year 2022
_chemical_formula_sum 'C12 H28 I3 N O6 Pb'
_chemical_formula_weight 870.24
_space_group_crystal_system monoclinic
_space_group_IT_number 14
_space_group_name_Hall '-P 2yn'
_space_group_name_H-M_alt 'P 1 21/n 1'
_atom_sites_solution_hydrogens mixed
_audit_creation_method SHELXL-2018/3
_audit_update_record
;
2022-03-10 deposited with the CCDC.	2022-09-13 downloaded from the CCDC.
;
_cell_angle_alpha 90
_cell_angle_beta 93.858(2)
_cell_angle_gamma 90
_cell_formula_units_Z 4
_cell_length_a 15.9408(9)
_cell_length_b 8.4144(4)
_cell_length_c 17.7939(10)
_cell_measurement_reflns_used 17863
_cell_measurement_temperature 363(2)
_cell_measurement_theta_max 25.009
_cell_measurement_theta_min 2.294
_cell_volume 2381.3(2)
_computing_structure_refinement 'SHELXL-2018/3 (Sheldrick, 2018)'
_computing_structure_solution 'SHELXT 2014/5 (Sheldrick, 2014)'
_diffrn_ambient_temperature 363(2)
_diffrn_measured_fraction_theta_full 0.994
_diffrn_measured_fraction_theta_max 0.994
_diffrn_measurement_device_type 'CCD area detector'
_diffrn_radiation_type MoK\a
_diffrn_radiation_wavelength 0.71073
_diffrn_reflns_av_R_equivalents 0.0657
_diffrn_reflns_av_unetI/netI 0.0580
_diffrn_reflns_Laue_measured_fraction_full 0.994
_diffrn_reflns_Laue_measured_fraction_max 0.994
_diffrn_reflns_limit_h_max 18
_diffrn_reflns_limit_h_min -17
_diffrn_reflns_limit_k_max 10
_diffrn_reflns_limit_k_min -9
_diffrn_reflns_limit_l_max 21
_diffrn_reflns_limit_l_min -21
_diffrn_reflns_number 17863
_diffrn_reflns_point_group_measured_fraction_full 0.994
_diffrn_reflns_point_group_measured_fraction_max 0.994
_diffrn_reflns_theta_full 25.009
_diffrn_reflns_theta_max 25.009
_diffrn_reflns_theta_min 2.294
_exptl_absorpt_coefficient_mu 10.996
_exptl_crystal_colour yellow
_exptl_crystal_density_diffrn 2.427
_exptl_crystal_description rod
_exptl_crystal_F_000 1584
_exptl_crystal_size_max 0.210
_exptl_crystal_size_mid 0.200
_exptl_crystal_size_min 0.190
_refine_diff_density_max 0.948
_refine_diff_density_min -0.893
_refine_diff_density_rms 0.150
_refine_ls_extinction_coef 0.00254(11)
_refine_ls_extinction_expression Fc^*^=kFc[1+0.001xFc^2^\l^3^/sin(2\q)]^-1/4^
_refine_ls_extinction_method 'SHELXL-2018/3 (Sheldrick 2018)'
_refine_ls_goodness_of_fit_ref 1.026
_refine_ls_hydrogen_treatment constr
_refine_ls_matrix_type full
_refine_ls_number_parameters 372
_refine_ls_number_reflns 4166
_refine_ls_number_restraints 540
_refine_ls_restrained_S_all 0.983
_refine_ls_R_factor_all 0.0700
_refine_ls_R_factor_gt 0.0422
_refine_ls_shift/su_max 0.001
_refine_ls_shift/su_mean 0.000
_refine_ls_structure_factor_coef Fsqd
_refine_ls_weighting_details 'w=1/[\s^2^(Fo^2^)+(0.0313P)^2^+8.5108P] where P=(Fo^2^+2Fc^2^)/3'
_refine_ls_weighting_scheme calc
_refine_ls_wR_factor_gt 0.0880
_refine_ls_wR_factor_ref 0.0986
_reflns_Friedel_coverage 0.000
_reflns_number_gt 2893
_reflns_number_total 4166
_reflns_threshold_expression 'I > 2\s(I)'
_cod_data_source_file d2dt02621j1.cif
_cod_data_source_block 1_CCDC1
_cod_original_sg_symbol_H-M 'P 21/n'
_cod_database_code 7711257
_shelx_shelxl_version_number 2018/3
_shelx_space_group_comment
;
The symmetry employed for this shelxl refinement is uniquely defined
by the following loop, which should always be used as a source of
symmetry information in preference to the above space-group names.
They are only intended as comments.
;
_shelx_estimated_absorpt_t_min 0.206
_shelx_estimated_absorpt_t_max 0.229

loop_
_space_group_symop_operation_xyz
'x, y, z'
'-x+1/2, y+1/2, -z+1/2'
'-x, -y, -z'
'x-1/2, -y-1/2, z-1/2'

loop_
_atom_site_label
_atom_site_type_symbol
_atom_site_fract_x
_atom_site_fract_y
_atom_site_fract_z
_atom_site_U_iso_or_equiv
_atom_site_adp_type
_atom_site_occupancy
_atom_site_site_symmetry_order
_atom_site_calc_flag
_atom_site_refinement_flags_posn
_atom_site_refinement_flags_adp
_atom_site_refinement_flags_occupancy
_atom_site_disorder_assembly
_atom_site_disorder_group
Pb1 Pb 0.75000(2) 0.63598(4) 0.25155(2) 0.05609(17) Uani 1 1 d . . . . .
I2 I 0.62413(4) 0.87775(8) 0.32237(5) 0.0821(3) Uani 1 1 d . . . . .
I1 I 0.76513(5) 0.40024(8) 0.39223(4) 0.0807(3) Uani 1 1 d . . . . .
I3 I 0.60722(4) 0.39755(7) 0.18709(4) 0.0696(2) Uani 1 1 d . . . . .
N1 N 0.7345(5) 0.6039(8) 0.5697(5) 0.077(2) Uani 1 1 d . . . . .
H1C H 0.735776 0.592700 0.524022 0.092 Uiso 1 1 d R U . . .
H1D H 0.719556 0.520750 0.587002 0.092 Uiso 1 1 d R U . . .
H1E H 0.780306 0.628350 0.587042 0.092 Uiso 1 1 d R U . . .
H1F H 0.700656 0.672760 0.577092 0.092 Uiso 1 1 d R U . . .
O1 O 0.5840(9) 0.5425(19) 0.6574(9) 0.091(4) Uani 0.537(9) 1 d D U P A 1
O2 O 0.5872(10) 0.8261(18) 0.5762(10) 0.095(5) Uani 0.537(9) 1 d D U P A 1
O3 O 0.7475(9) 0.9665(17) 0.5703(8) 0.089(4) Uani 0.537(9) 1 d D U P A 1
O4 O 0.8901(9) 0.7557(17) 0.5670(9) 0.097(4) Uani 0.537(9) 1 d D U P A 1
O5 O 0.8866(10) 0.4873(18) 0.6560(9) 0.103(5) Uani 0.537(9) 1 d D U P A 1
O6 O 0.7277(10) 0.3529(17) 0.6767(9) 0.093(4) Uani 0.537(9) 1 d D U P A 1
C1 C 0.5142(15) 0.606(3) 0.6130(16) 0.107(6) Uani 0.537(9) 1 d D U P A 1
H1A H 0.462086 0.567339 0.631481 0.128 Uiso 0.537(9) 1 calc R U P A 1
H1B H 0.516553 0.572454 0.560986 0.128 Uiso 0.537(9) 1 calc R U P A 1
C2 C 0.5179(14) 0.781(3) 0.6181(15) 0.098(6) Uani 0.537(9) 1 d D U P A 1
H2A H 0.466184 0.828098 0.596576 0.117 Uiso 0.537(9) 1 calc R U P A 1
H2B H 0.526747 0.814857 0.670152 0.117 Uiso 0.537(9) 1 calc R U P A 1
C3 C 0.6019(16) 0.992(2) 0.5872(15) 0.103(6) Uani 0.537(9) 1 d D U P A 1
H3A H 0.619168 1.014567 0.639332 0.123 Uiso 0.537(9) 1 calc R U P A 1
H3B H 0.551884 1.052881 0.572529 0.123 Uiso 0.537(9) 1 calc R U P A 1
C4 C 0.6699(13) 1.026(4) 0.5377(18) 0.104(6) Uani 0.537(9) 1 d D U P A 1
H4A H 0.657364 0.977367 0.488871 0.125 Uiso 0.537(9) 1 calc R U P A 1
H4B H 0.674171 1.140108 0.530483 0.125 Uiso 0.537(9) 1 calc R U P A 1
C5 C 0.8148(12) 0.982(3) 0.5229(14) 0.099(6) Uani 0.537(9) 1 d D U P A 1
H5A H 0.820047 1.092666 0.508666 0.119 Uiso 0.537(9) 1 calc R U P A 1
H5B H 0.802216 0.920924 0.477321 0.119 Uiso 0.537(9) 1 calc R U P A 1
C6 C 0.8963(14) 0.926(2) 0.5600(15) 0.091(6) Uani 0.537(9) 1 d D U P A 1
H6A H 0.942467 0.954402 0.529663 0.110 Uiso 0.537(9) 1 calc R U P A 1
H6B H 0.906067 0.975051 0.609236 0.110 Uiso 0.537(9) 1 calc R U P A 1
C7 C 0.9622(14) 0.686(3) 0.6025(17) 0.106(6) Uani 0.537(9) 1 d D U P A 1
H7A H 0.971013 0.725759 0.653587 0.127 Uiso 0.537(9) 1 calc R U P A 1
H7B H 1.011061 0.712885 0.575389 0.127 Uiso 0.537(9) 1 calc R U P A 1
C8 C 0.9502(15) 0.511(3) 0.6032(15) 0.107(6) Uani 0.537(9) 1 d D U P A 1
H8A H 0.931373 0.472557 0.553616 0.128 Uiso 0.537(9) 1 calc R U P A 1
H8B H 1.002004 0.457669 0.619841 0.128 Uiso 0.537(9) 1 calc R U P A 1
C9 C 0.8686(18) 0.324(2) 0.6720(17) 0.117(6) Uani 0.537(9) 1 d D U P A 1
H9A H 0.918944 0.273867 0.694663 0.140 Uiso 0.537(9) 1 calc R U P A 1
H9B H 0.853160 0.269174 0.625103 0.140 Uiso 0.537(9) 1 calc R U P A 1
C10 C 0.7993(14) 0.307(4) 0.7236(15) 0.101(6) Uani 0.537(9) 1 d D U P A 1
H10A H 0.794386 0.197672 0.740637 0.121 Uiso 0.537(9) 1 calc R U P A 1
H10B H 0.807653 0.375927 0.767008 0.121 Uiso 0.537(9) 1 calc R U P A 1
C11 C 0.6605(13) 0.328(3) 0.7244(15) 0.100(6) Uani 0.537(9) 1 d D U P A 1
H11A H 0.677276 0.368756 0.774241 0.120 Uiso 0.537(9) 1 calc R U P A 1
H11B H 0.650806 0.215177 0.728927 0.120 Uiso 0.537(9) 1 calc R U P A 1
C12 C 0.5822(15) 0.405(3) 0.6978(15) 0.092(6) Uani 0.537(9) 1 d D U P A 1
H12A H 0.550115 0.327651 0.667115 0.110 Uiso 0.537(9) 1 calc R U P A 1
H12B H 0.550706 0.425456 0.741543 0.110 Uiso 0.537(9) 1 calc R U P A 1
O1A O 0.5711(11) 0.650(2) 0.6293(11) 0.094(5) Uani 0.463(9) 1 d D U P A 2
O2A O 0.6488(11) 0.8884(19) 0.5565(10) 0.092(5) Uani 0.463(9) 1 d D U P A 2
O3A O 0.8277(11) 0.904(2) 0.5690(11) 0.100(5) Uani 0.463(9) 1 d D U P A 2
O4A O 0.9161(13) 0.622(2) 0.5959(13) 0.116(6) Uani 0.463(9) 1 d D U P A 2
O5A O 0.8358(11) 0.413(2) 0.6923(11) 0.100(5) Uani 0.463(9) 1 d D U P A 2
O6A O 0.6615(11) 0.3797(18) 0.6767(10) 0.082(5) Uani 0.463(9) 1 d D U P A 2
C1A C 0.5231(18) 0.756(3) 0.5811(17) 0.097(6) Uani 0.463(9) 1 d D U P A 2
H1AA H 0.467032 0.768960 0.598325 0.117 Uiso 0.463(9) 1 calc R U P A 2
H1AB H 0.518241 0.715250 0.530001 0.117 Uiso 0.463(9) 1 calc R U P A 2
C2A C 0.5687(14) 0.912(3) 0.5838(19) 0.096(6) Uani 0.463(9) 1 d D U P A 2
H2AA H 0.537490 0.989599 0.553028 0.115 Uiso 0.463(9) 1 calc R U P A 2
H2AB H 0.574452 0.950873 0.635190 0.115 Uiso 0.463(9) 1 calc R U P A 2
C3A C 0.6935(18) 1.042(3) 0.547(2) 0.103(7) Uani 0.463(9) 1 d D U P A 2
H3AA H 0.661191 1.111673 0.512659 0.124 Uiso 0.463(9) 1 calc R U P A 2
H3AB H 0.704180 1.095443 0.594911 0.124 Uiso 0.463(9) 1 calc R U P A 2
C4A C 0.7709(18) 0.995(4) 0.5161(17) 0.110(7) Uani 0.463(9) 1 d D U P A 2
H4AA H 0.799929 1.089288 0.500471 0.132 Uiso 0.463(9) 1 calc R U P A 2
H4AB H 0.757823 0.930487 0.471633 0.132 Uiso 0.463(9) 1 calc R U P A 2
C5A C 0.9034(16) 0.869(4) 0.5339(17) 0.108(7) Uani 0.463(9) 1 d D U P A 2
H5AA H 0.932468 0.966462 0.522678 0.129 Uiso 0.463(9) 1 calc R U P A 2
H5AB H 0.890500 0.812293 0.487027 0.129 Uiso 0.463(9) 1 calc R U P A 2
C6A C 0.9572(18) 0.769(3) 0.5862(19) 0.108(7) Uani 0.463(9) 1 d D U P A 2
H6AA H 1.011286 0.751819 0.565783 0.129 Uiso 0.463(9) 1 calc R U P A 2
H6AB H 0.966486 0.822752 0.634402 0.129 Uiso 0.463(9) 1 calc R U P A 2
C7A C 0.9616(17) 0.517(3) 0.6479(17) 0.105(7) Uani 0.463(9) 1 d D U P A 2
H7AA H 0.972260 0.569382 0.696201 0.126 Uiso 0.463(9) 1 calc R U P A 2
H7AB H 1.015211 0.489010 0.628781 0.126 Uiso 0.463(9) 1 calc R U P A 2
C8A C 0.9104(16) 0.373(3) 0.657(2) 0.112(7) Uani 0.463(9) 1 d D U P A 2
H8AA H 0.895688 0.326502 0.607692 0.134 Uiso 0.463(9) 1 calc R U P A 2
H8AB H 0.942440 0.295315 0.686914 0.134 Uiso 0.463(9) 1 calc R U P A 2
C9A C 0.7962(17) 0.268(3) 0.7064(19) 0.093(7) Uani 0.463(9) 1 d D U P A 2
H9AA H 0.829684 0.205481 0.743153 0.112 Uiso 0.463(9) 1 calc R U P A 2
H9AB H 0.786895 0.206502 0.660499 0.112 Uiso 0.463(9) 1 calc R U P A 2
C10A C 0.7152(16) 0.315(3) 0.7363(14) 0.096(6) Uani 0.463(9) 1 d D U P A 2
H10C H 0.688667 0.223731 0.757720 0.115 Uiso 0.463(9) 1 calc R U P A 2
H10D H 0.725088 0.394196 0.775673 0.115 Uiso 0.463(9) 1 calc R U P A 2
C11A C 0.5755(14) 0.380(3) 0.6692(19) 0.094(7) Uani 0.463(9) 1 d D U P A 2
H11C H 0.556265 0.380251 0.719754 0.113 Uiso 0.463(9) 1 calc R U P A 2
H11D H 0.558502 0.279465 0.646653 0.113 Uiso 0.463(9) 1 calc R U P A 2
C12A C 0.5278(16) 0.502(2) 0.6277(16) 0.091(6) Uani 0.463(9) 1 d D U P A 2
H12C H 0.517171 0.468322 0.575792 0.109 Uiso 0.463(9) 1 calc R U P A 2
H12D H 0.473959 0.515727 0.649201 0.109 Uiso 0.463(9) 1 calc R U P A 2

loop_
_atom_site_aniso_label
_atom_site_aniso_U_11
_atom_site_aniso_U_22
_atom_site_aniso_U_33
_atom_site_aniso_U_23
_atom_site_aniso_U_13
_atom_site_aniso_U_12
Pb1 0.0559(2) 0.0481(2) 0.0652(3) 0.00003(16) 0.01109(17) -0.00045(15)
I2 0.0605(4) 0.0782(5) 0.1117(7) -0.0193(4) 0.0355(4) -0.0105(3)
I1 0.1185(6) 0.0702(4) 0.0536(5) 0.0023(3) 0.0074(4) 0.0057(4)
I3 0.0501(4) 0.0709(4) 0.0870(5) -0.0011(4) -0.0003(3) -0.0019(3)
N1 0.066(5) 0.084(6) 0.083(7) -0.010(5) 0.019(5) -0.006(4)
O1 0.082(7) 0.094(7) 0.098(8) -0.006(6) 0.015(6) -0.001(6)
O2 0.097(8) 0.097(7) 0.092(8) -0.005(7) 0.010(6) 0.009(6)
O3 0.102(6) 0.085(7) 0.080(8) 0.001(6) 0.009(6) 0.000(6)
O4 0.088(7) 0.102(6) 0.103(9) -0.001(7) 0.010(6) -0.007(6)
O5 0.096(8) 0.099(7) 0.116(9) -0.013(7) 0.015(6) 0.007(6)
O6 0.098(6) 0.088(7) 0.093(8) 0.004(6) 0.011(6) 0.011(6)
C1 0.095(9) 0.116(8) 0.108(10) -0.001(8) -0.005(8) -0.012(7)
C2 0.085(9) 0.113(8) 0.094(10) -0.004(8) 0.004(7) 0.012(7)
C3 0.103(8) 0.099(8) 0.105(10) -0.004(8) 0.002(7) 0.013(7)
C4 0.105(8) 0.098(10) 0.108(11) 0.007(8) -0.003(7) 0.003(7)
C5 0.104(7) 0.100(9) 0.094(10) 0.009(8) 0.013(7) -0.006(8)
C6 0.089(7) 0.097(8) 0.089(10) -0.006(8) 0.020(7) -0.023(7)
C7 0.093(9) 0.115(8) 0.109(10) -0.005(8) 0.007(8) 0.000(7)
C8 0.094(9) 0.114(8) 0.113(10) -0.009(8) 0.009(7) 0.008(7)
C9 0.110(8) 0.110(9) 0.130(11) 0.003(8) 0.014(8) 0.011(8)
C10 0.106(8) 0.093(10) 0.102(10) 0.003(8) 0.000(7) 0.016(8)
C11 0.106(7) 0.093(9) 0.103(10) 0.007(8) 0.014(7) -0.010(7)
C12 0.089(8) 0.100(9) 0.088(10) -0.007(7) 0.019(7) -0.022(7)
O1A 0.081(8) 0.098(7) 0.104(9) 0.004(7) 0.009(7) -0.004(6)
O2A 0.097(7) 0.088(8) 0.089(9) -0.010(7) 0.007(7) 0.005(6)
O3A 0.097(8) 0.105(9) 0.097(9) 0.014(7) 0.008(6) -0.012(6)
O4A 0.109(9) 0.111(8) 0.127(10) 0.005(7) -0.003(8) -0.012(7)
O5A 0.099(8) 0.093(8) 0.107(9) -0.002(7) 0.010(7) 0.014(6)
O6A 0.089(7) 0.085(8) 0.072(8) -0.005(7) 0.004(6) -0.005(6)
C1A 0.088(9) 0.101(8) 0.101(11) -0.010(8) -0.004(8) 0.008(7)
C2A 0.093(9) 0.097(8) 0.096(11) 0.002(8) 0.002(8) 0.010(7)
C3A 0.107(8) 0.099(10) 0.103(11) 0.008(9) -0.002(8) -0.004(7)
C4A 0.114(8) 0.111(11) 0.105(11) 0.016(8) 0.010(8) -0.003(7)
C5A 0.103(9) 0.113(10) 0.108(11) 0.004(8) 0.016(8) -0.016(8)
C6A 0.097(9) 0.115(9) 0.112(11) -0.002(8) 0.013(8) -0.009(7)
C7A 0.094(9) 0.114(9) 0.106(11) -0.010(8) 0.008(8) 0.009(7)
C8A 0.107(9) 0.108(9) 0.123(11) 0.003(8) 0.016(8) 0.018(7)
C9A 0.102(8) 0.088(10) 0.087(11) -0.004(8) -0.006(8) 0.011(7)
C10A 0.101(8) 0.095(10) 0.090(10) 0.003(8) 0.001(7) -0.001(8)
C11A 0.090(8) 0.097(9) 0.095(11) -0.003(8) 0.008(8) -0.022(8)
C12A 0.082(9) 0.098(8) 0.093(10) -0.011(8) 0.001(8) -0.013(7)

loop_
_atom_type_symbol
_atom_type_description
_atom_type_scat_dispersion_real
_atom_type_scat_dispersion_imag
_atom_type_scat_source
C C 0.0033 0.0016 'International Tables Vol C Tables 4.2.6.8 and 6.1.1.4'
H H 0.0000 0.0000 'International Tables Vol C Tables 4.2.6.8 and 6.1.1.4'
N N 0.0061 0.0033 'International Tables Vol C Tables 4.2.6.8 and 6.1.1.4'
O O 0.0106 0.0060 'International Tables Vol C Tables 4.2.6.8 and 6.1.1.4'
I I -0.4742 1.8119 'International Tables Vol C Tables 4.2.6.8 and 6.1.1.4'
Pb Pb -3.3944 10.1111 'International Tables Vol C Tables 4.2.6.8 and 6.1.1.4'

loop_
_geom_angle_atom_site_label_1
_geom_angle_atom_site_label_2
_geom_angle_atom_site_label_3
_geom_angle
_geom_angle_site_symmetry_1
_geom_angle_site_symmetry_3
_geom_angle_publ_flag
I2 Pb1 I3 95.218(19) . . ?
I2 Pb1 I1 95.93(2) . . ?
I3 Pb1 I1 84.58(2) . . ?
I2 Pb1 I2 178.303(19) . 2_645 ?
I3 Pb1 I2 83.14(2) . 2_645 ?
I1 Pb1 I2 83.52(2) . 2_645 ?
I2 Pb1 I3 83.200(18) . 2_655 ?
I3 Pb1 I3 176.996(19) . 2_655 ?
I1 Pb1 I3 98.11(2) . 2_655 ?
I2 Pb1 I3 98.463(19) 2_645 2_655 ?
I2 Pb1 I1 82.21(2) . 2_655 ?
I3 Pb1 I1 97.39(2) . 2_655 ?
I1 Pb1 I1 177.39(2) . 2_655 ?
I2 Pb1 I1 98.39(2) 2_645 2_655 ?
I3 Pb1 I1 79.886(19) 2_655 2_655 ?
Pb1 I2 Pb1 81.139(16) . 2_655 ?
Pb1 I1 Pb1 79.494(17) . 2_645 ?
Pb1 I3 Pb1 80.843(14) . 2_645 ?
H1C N1 H1D 107.9 . . ?
H1C N1 H1E 109.3 . . ?
H1D N1 H1E 111.2 . . ?
H1C N1 H1F 107.8 . . ?
H1D N1 H1F 109.9 . . ?
H1E N1 H1F 110.8 . . ?
C12 O1 C1 124.5(19) . . ?
C3 O2 C2 108.3(18) . . ?
C5 O3 C4 113.4(19) . . ?
C7 O4 C6 113.2(17) . . ?
C9 O5 C8 114.9(18) . . ?
C10 O6 C11 102.5(19) . . ?
O1 C1 C2 108(2) . . ?
O1 C1 H1A 110.1 . . ?
C2 C1 H1A 110.1 . . ?
O1 C1 H1B 110.1 . . ?
C2 C1 H1B 110.1 . . ?
H1A C1 H1B 108.4 . . ?
O2 C2 C1 105(2) . . ?
O2 C2 H2A 110.7 . . ?
C1 C2 H2A 110.7 . . ?
O2 C2 H2B 110.7 . . ?
C1 C2 H2B 110.7 . . ?
H2A C2 H2B 108.8 . . ?
O2 C3 C4 103(2) . . ?
O2 C3 H3A 111.1 . . ?
C4 C3 H3A 111.1 . . ?
O2 C3 H3B 111.1 . . ?
C4 C3 H3B 111.1 . . ?
H3A C3 H3B 109.0 . . ?
O3 C4 C3 110(2) . . ?
O3 C4 H4A 109.7 . . ?
C3 C4 H4A 109.7 . . ?
O3 C4 H4B 109.7 . . ?
C3 C4 H4B 109.7 . . ?
H4A C4 H4B 108.2 . . ?
O3 C5 C6 112(2) . . ?
O3 C5 H5A 109.1 . . ?
C6 C5 H5A 109.1 . . ?
O3 C5 H5B 109.1 . . ?
C6 C5 H5B 109.1 . . ?
H5A C5 H5B 107.9 . . ?
O4 C6 C5 106.7(18) . . ?
O4 C6 H6A 110.4 . . ?
C5 C6 H6A 110.4 . . ?
O4 C6 H6B 110.4 . . ?
C5 C6 H6B 110.4 . . ?
H6A C6 H6B 108.6 . . ?
O4 C7 C8 108(2) . . ?
O4 C7 H7A 110.0 . . ?
C8 C7 H7A 110.0 . . ?
O4 C7 H7B 110.0 . . ?
C8 C7 H7B 110.0 . . ?
H7A C7 H7B 108.4 . . ?
O5 C8 C7 104(2) . . ?
O5 C8 H8A 111.0 . . ?
C7 C8 H8A 111.0 . . ?
O5 C8 H8B 111.0 . . ?
C7 C8 H8B 111.0 . . ?
H8A C8 H8B 109.0 . . ?
O5 C9 C10 112(2) . . ?
O5 C9 H9A 109.1 . . ?
C10 C9 H9A 109.1 . . ?
O5 C9 H9B 109.1 . . ?
C10 C9 H9B 109.1 . . ?
H9A C9 H9B 107.8 . . ?
O6 C10 C9 102(2) . . ?
O6 C10 H10A 111.3 . . ?
C9 C10 H10A 111.3 . . ?
O6 C10 H10B 111.3 . . ?
C9 C10 H10B 111.3 . . ?
H10A C10 H10B 109.2 . . ?
O6 C11 C12 114(2) . . ?
O6 C11 H11A 108.8 . . ?
C12 C11 H11A 108.8 . . ?
O6 C11 H11B 108.8 . . ?
C12 C11 H11B 108.8 . . ?
H11A C11 H11B 107.6 . . ?
O1 C12 C11 120(2) . . ?
O1 C12 H12A 107.4 . . ?
C11 C12 H12A 107.4 . . ?
O1 C12 H12B 107.4 . . ?
C11 C12 H12B 107.4 . . ?
H12A C12 H12B 106.9 . . ?
C1A O1A C12A 107(2) . . ?
C2A O2A C3A 112(2) . . ?
C5A O3A C4A 109(2) . . ?
C6A O4A C7A 113(2) . . ?
C9A O5A C8A 106(2) . . ?
C11A O6A C10A 128(2) . . ?
O1A C1A C2A 107(2) . . ?
O1A C1A H1AA 110.4 . . ?
C2A C1A H1AA 110.4 . . ?
O1A C1A H1AB 110.4 . . ?
C2A C1A H1AB 110.4 . . ?
H1AA C1A H1AB 108.6 . . ?
O2A C2A C1A 108(2) . . ?
O2A C2A H2AA 110.0 . . ?
C1A C2A H2AA 110.0 . . ?
O2A C2A H2AB 110.0 . . ?
C1A C2A H2AB 110.0 . . ?
H2AA C2A H2AB 108.4 . . ?
C4A C3A O2A 104(2) . . ?
C4A C3A H3AA 111.1 . . ?
O2A C3A H3AA 111.1 . . ?
C4A C3A H3AB 111.1 . . ?
O2A C3A H3AB 111.1 . . ?
H3AA C3A H3AB 109.0 . . ?
C3A C4A O3A 114(3) . . ?
C3A C4A H4AA 108.8 . . ?
O3A C4A H4AA 108.8 . . ?
C3A C4A H4AB 108.8 . . ?
O3A C4A H4AB 108.8 . . ?
H4AA C4A H4AB 107.7 . . ?
O3A C5A C6A 108(2) . . ?
O3A C5A H5AA 110.0 . . ?
C6A C5A H5AA 110.0 . . ?
O3A C5A H5AB 110.0 . . ?
C6A C5A H5AB 110.0 . . ?
H5AA C5A H5AB 108.4 . . ?
O4A C6A C5A 109(2) . . ?
O4A C6A H6AA 110.0 . . ?
C5A C6A H6AA 110.0 . . ?
O4A C6A H6AB 110.0 . . ?
C5A C6A H6AB 110.0 . . ?
H6AA C6A H6AB 108.4 . . ?
O4A C7A C8A 108(2) . . ?
O4A C7A H7AA 110.1 . . ?
C8A C7A H7AA 110.1 . . ?
O4A C7A H7AB 110.1 . . ?
C8A C7A H7AB 110.1 . . ?
H7AA C7A H7AB 108.4 . . ?
O5A C8A C7A 110(2) . . ?
O5A C8A H8AA 109.7 . . ?
C7A C8A H8AA 109.7 . . ?
O5A C8A H8AB 109.7 . . ?
C7A C8A H8AB 109.7 . . ?
H8AA C8A H8AB 108.2 . . ?
O5A C9A C10A 104(2) . . ?
O5A C9A H9AA 111.0 . . ?
C10A C9A H9AA 111.0 . . ?
O5A C9A H9AB 111.0 . . ?
C10A C9A H9AB 111.0 . . ?
H9AA C9A H9AB 109.0 . . ?
O6A C10A C9A 109(2) . . ?
O6A C10A H10C 109.8 . . ?
C9A C10A H10C 109.8 . . ?
O6A C10A H10D 109.8 . . ?
C9A C10A H10D 109.8 . . ?
H10C C10A H10D 108.3 . . ?
O6A C11A C12A 123(2) . . ?
O6A C11A H11C 106.6 . . ?
C12A C11A H11C 106.6 . . ?
O6A C11A H11D 106.6 . . ?
C12A C11A H11D 106.6 . . ?
H11C C11A H11D 106.6 . . ?
O1A C12A C11A 112(2) . . ?
O1A C12A H12C 109.2 . . ?
C11A C12A H12C 109.2 . . ?
O1A C12A H12D 109.2 . . ?
C11A C12A H12D 109.2 . . ?
H12C C12A H12D 107.9 . . ?

loop_
_geom_bond_atom_site_label_1
_geom_bond_atom_site_label_2
_geom_bond_distance
_geom_bond_site_symmetry_2
_geom_bond_publ_flag
Pb1 I2 3.1769(7) . ?
Pb1 I3 3.1890(7) . ?
Pb1 I1 3.1903(8) . ?
Pb1 I2 3.2912(7) 2_645 ?
Pb1 I3 3.2987(7) 2_655 ?
Pb1 I1 3.3859(8) 2_655 ?
N1 H1C 0.8193 . ?
N1 H1D 0.8072 . ?
N1 H1E 0.7999 . ?
N1 H1F 0.8090 . ?
O1 C12 1.367(17) . ?
O1 C1 1.423(17) . ?
O2 C3 1.423(17) . ?
O2 C2 1.425(17) . ?
O3 C5 1.414(17) . ?
O3 C4 1.422(18) . ?
O4 C7 1.400(17) . ?
O4 C6 1.446(17) . ?
O5 C9 1.437(17) . ?
O5 C8 1.442(17) . ?
O6 C10 1.421(18) . ?
O6 C11 1.426(17) . ?
C1 C2 1.479(18) . ?
C1 H1A 0.9700 . ?
C1 H1B 0.9700 . ?
C2 H2A 0.9700 . ?
C2 H2B 0.9700 . ?
C3 C4 1.471(18) . ?
C3 H3A 0.9700 . ?
C3 H3B 0.9700 . ?
C4 H4A 0.9700 . ?
C4 H4B 0.9700 . ?
C5 C6 1.493(18) . ?
C5 H5A 0.9700 . ?
C5 H5B 0.9700 . ?
C6 H6A 0.9700 . ?
C6 H6B 0.9700 . ?
C7 C8 1.483(18) . ?
C7 H7A 0.9700 . ?
C7 H7B 0.9700 . ?
C8 H8A 0.9700 . ?
C8 H8B 0.9700 . ?
C9 C10 1.491(19) . ?
C9 H9A 0.9700 . ?
C9 H9B 0.9700 . ?
C10 H10A 0.9700 . ?
C10 H10B 0.9700 . ?
C11 C12 1.453(18) . ?
C11 H11A 0.9700 . ?
C11 H11B 0.9700 . ?
C12 H12A 0.9700 . ?
C12 H12B 0.9700 . ?
O1A C1A 1.423(18) . ?
O1A C12A 1.424(17) . ?
O2A C2A 1.410(18) . ?
O2A C3A 1.490(19) . ?
O3A C5A 1.427(18) . ?
O3A C4A 1.473(18) . ?
O4A C6A 1.420(18) . ?
O4A C7A 1.438(18) . ?
O5A C9A 1.407(18) . ?
O5A C8A 1.424(18) . ?
O6A C11A 1.368(18) . ?
O6A C10A 1.424(18) . ?
C1A C2A 1.497(18) . ?
C1A H1AA 0.9700 . ?
C1A H1AB 0.9700 . ?
C2A H2AA 0.9700 . ?
C2A H2AB 0.9700 . ?
C3A C4A 1.439(19) . ?
C3A H3AA 0.9700 . ?
C3A H3AB 0.9700 . ?
C4A H4AA 0.9700 . ?
C4A H4AB 0.9700 . ?
C5A C6A 1.482(19) . ?
C5A H5AA 0.9700 . ?
C5A H5AB 0.9700 . ?
C6A H6AA 0.9700 . ?
C6A H6AB 0.9700 . ?
C7A C8A 1.477(19) . ?
C7A H7AA 0.9700 . ?
C7A H7AB 0.9700 . ?
C8A H8AA 0.9700 . ?
C8A H8AB 0.9700 . ?
C9A C10A 1.484(19) . ?
C9A H9AA 0.9700 . ?
C9A H9AB 0.9700 . ?
C10A H10C 0.9700 . ?
C10A H10D 0.9700 . ?
C11A C12A 1.448(18) . ?
C11A H11C 0.9700 . ?
C11A H11D 0.9700 . ?
C12A H12C 0.9700 . ?
C12A H12D 0.9700 . ?
